data_1574226
loop_
_publ_author_name
'Ka\'zmierczak, Marcin'
'Weselski, Marek'
'Siczek, Mi\/losz'
'Wolny, Juliusz A.'
'Sch\"unemann, Volker'
'Bronisz, Robert'

_publ_section_title
;
 [2 + 2] Photocyclization converts thermally induced spin crossover effect
 into &#x201C;hidden hysteresis&#x201D; one
;
_journal_issue 18
_journal_name_full 'Chemical Science'
_journal_page_first 7884
_journal_page_last 7893
_journal_paper_doi 10.1039/D4SC05587J
_journal_volume 16
_journal_year 2025
_chemical_formula_moiety 'C66 H48 Fe N24 O12, 2(B F4), 4(C2 H3 N)'
_chemical_formula_sum 'C74 H60 B2 F8 Fe N28 O12'
_chemical_formula_weight 1762.97
_space_group_crystal_system triclinic
_space_group_IT_number 2
_space_group_name_Hall '-P 1'
_space_group_name_H-M_alt 'P -1'
_atom_sites_solution_hydrogens geom
_audit_creation_date 2024-04-19
_audit_creation_method
;
Olex2 1.5
(compiled 2023.08.24 svn.re1ec1418 for OlexSys, GUI svn.r6817)
;
_audit_update_record
;
2024-06-13 deposited with the CCDC.	2025-03-25 downloaded from the CCDC.
;
_cell_angle_alpha 80.80(4)
_cell_angle_beta 82.41(4)
_cell_angle_gamma 67.88(3)
_cell_formula_units_Z 1
_cell_length_a 11.012(6)
_cell_length_b 13.113(7)
_cell_length_c 14.893(8)
_cell_measurement_reflns_used 16828
_cell_measurement_temperature 250(2)
_cell_measurement_theta_max 38.5560
_cell_measurement_theta_min 1.9790
_cell_volume 1960.6(19)
_computing_cell_refinement 'CrysAlisPro 1.171.42.49 (Rigaku OD, 2022)'
_computing_data_collection 'CrysAlisPro 1.171.42.49 (Rigaku OD, 2022)'
_computing_data_reduction 'CrysAlisPro 1.171.42.49 (Rigaku OD, 2022)'
_computing_molecular_graphics 'Olex2 1.5 (Dolomanov et al., 2009)'
_computing_publication_material 'Olex2 1.5 (Dolomanov et al., 2009)'
_computing_structure_refinement 'SHELXL 2018/3 (Sheldrick, 2015)'
_diffrn_ambient_environment N~2~
_diffrn_ambient_temperature 250(2)
_diffrn_detector 'Hybrid Pixel Array Detector'
_diffrn_detector_area_resol_mean 10.0000
_diffrn_detector_type 'HyPix-Arc 150'
_diffrn_measured_fraction_theta_full 1.000
_diffrn_measured_fraction_theta_max 0.976
_diffrn_measurement_details
;
List of Runs (angles in degrees, time in seconds):

  # Type    Start    End  Width  t~exp~   \w     \q     \k     \f   Frames
#--------------------------------------------------------------------------
  1  \w     15.00  41.00   0.50    1.00    --    0.06  35.00-109.73   52
  2  \w     15.00  40.00   0.50    1.00    --    0.06  35.00 -86.08   50
  3  \w    -14.00  15.00   0.50    1.00    --   28.00 -32.00-132.79   58
  4  \w    -13.00  13.00   0.50    1.00    --   28.00 -32.00 -29.57   52
  5  \w    -16.00  13.00   0.50    1.00    --   24.00 -26.00  -1.90   58
  6  \w    -12.00  14.00   0.50    1.00    --   28.00 -32.00  25.96   52
  7  \w    -10.00  20.00   0.50    1.00    --   32.00 -32.00  65.88   60
  8  \w    -17.00  11.00   0.50    1.00    --  -32.00  32.00 -38.09   56
  9  \w    -29.00  -3.00   0.50    1.00    --  -16.00 111.00 -98.81   52
 10  \w    -40.00 -14.00   0.50    1.00    --  -20.00 124.00-149.52   52
 11  \w    -46.00 -20.00   0.50    1.00    --  -16.00 136.00 -41.96   52
 12  \w    -28.00  -3.00   0.50    1.00    --  -16.00 109.00  22.16   50
 13  \w    -47.00  19.00   0.50    1.00    --   -8.00 -10.00 114.34  132
;
_diffrn_measurement_device 'four-circle diffractometer'
_diffrn_measurement_device_type 'XtaLAB Synergy R, DW system, HyPix-Arc 150'
_diffrn_measurement_method '\w scans'
_diffrn_orient_matrix_type 'CrysAlisPro convention (1999,Acta A55,543-557)'
_diffrn_orient_matrix_UB_11 0.0079396000
_diffrn_orient_matrix_UB_12 0.0170514000
_diffrn_orient_matrix_UB_13 0.0410055000
_diffrn_orient_matrix_UB_21 0.0642290000
_diffrn_orient_matrix_UB_22 -0.0025451000
_diffrn_orient_matrix_UB_23 -0.0170001000
_diffrn_orient_matrix_UB_31 -0.0259930000
_diffrn_orient_matrix_UB_32 0.0562276000
_diffrn_orient_matrix_UB_33 -0.0192803000
_diffrn_radiation_monochromator mirror
_diffrn_radiation_probe x-ray
_diffrn_radiation_type 'Mo K\a'
_diffrn_radiation_wavelength 0.71073
_diffrn_reflns_av_R_equivalents 0.0267
_diffrn_reflns_av_unetI/netI 0.0337
_diffrn_reflns_Laue_measured_fraction_full 1.000
_diffrn_reflns_Laue_measured_fraction_max 0.976
_diffrn_reflns_limit_h_max 15
_diffrn_reflns_limit_h_min -15
_diffrn_reflns_limit_k_max 18
_diffrn_reflns_limit_k_min -17
_diffrn_reflns_limit_l_max 20
_diffrn_reflns_limit_l_min -20
_diffrn_reflns_number 31358
_diffrn_reflns_point_group_measured_fraction_full 1.000
_diffrn_reflns_point_group_measured_fraction_max 0.976
_diffrn_reflns_theta_full 25.242
_diffrn_reflns_theta_max 29.999
_diffrn_reflns_theta_min 1.689
_diffrn_source 'Rotating-anode X-ray tube'
_diffrn_source_type 'Rigaku (Mo) X-ray Source'
_exptl_absorpt_coefficient_mu 0.292
_exptl_absorpt_correction_T_max 1.000
_exptl_absorpt_correction_T_min 0.642
_exptl_absorpt_correction_type gaussian
_exptl_absorpt_process_details
;
CrysAlisPro 1.171.42.49 (Rigaku Oxford Diffraction, 2022)
Numerical absorption correction based on gaussian integration over
a multifaceted crystal model
Empirical absorption correction using spherical harmonics,
implemented in SCALE3 ABSPACK scaling algorithm.
;
_exptl_crystal_colour colourless
_exptl_crystal_density_diffrn 1.493
_exptl_crystal_description plate
_exptl_crystal_F_000 904
_exptl_crystal_size_max 0.323
_exptl_crystal_size_mid 0.26
_exptl_crystal_size_min 0.061
_refine_diff_density_max 0.397
_refine_diff_density_min -0.362
_refine_diff_density_rms 0.044
_refine_ls_extinction_method none
_refine_ls_goodness_of_fit_ref 1.058
_refine_ls_hydrogen_treatment constr
_refine_ls_matrix_type full
_refine_ls_number_parameters 595
_refine_ls_number_reflns 11164
_refine_ls_number_restraints 0
_refine_ls_restrained_S_all 1.058
_refine_ls_R_factor_all 0.0555
_refine_ls_R_factor_gt 0.0418
_refine_ls_shift/su_max 0.000
_refine_ls_shift/su_mean 0.000
_refine_ls_structure_factor_coef Fsqd
_refine_ls_weighting_details 'w=1/[\s^2^(Fo^2^)+(0.0466P)^2^+0.4256P] where P=(Fo^2^+2Fc^2^)/3'
_refine_ls_weighting_scheme calc
_refine_ls_wR_factor_gt 0.1016
_refine_ls_wR_factor_ref 0.1075
_reflns_Friedel_coverage 0.000
_reflns_number_gt 8900
_reflns_number_total 11164
_reflns_threshold_expression 'I > 2\s(I)'
_cod_data_source_file d4sc05587j10.cif
_cod_data_source_block 206b29_mo_01_250_00
_cod_depositor_comments 'Adding full bibliography for 1574226--1574232.cif.'
_cod_original_cell_volume 1960.67(15)
_cod_database_code 1574226
_shelx_shelxl_version_number 2018/3
_chemical_oxdiff_formula C74H60B2F8FeN28O12
_shelx_space_group_comment
;
The symmetry employed for this shelxl refinement is uniquely defined
by the following loop, which should always be used as a source of
symmetry information in preference to the above space-group names.
They are only intended as comments.
;
_shelx_estimated_absorpt_t_max 0.982
_shelx_estimated_absorpt_t_min 0.911
_reflns_odcompleteness_completeness 99.93
_reflns_odcompleteness_iscentric 1
_reflns_odcompleteness_theta 26.32
_olex2_refinement_description
;
1. Fixed Uiso
 At 1.2 times of:
  All C(H) groups, All C(H,H) groups
 At 1.5 times of:
  All C(H,H,H) groups
2. Others
 Sof(F3A)=Sof(F2A)=Sof(F4A)=1-FVAR(1)
 Sof(F2)=Sof(F3)=Sof(F4)=FVAR(1)
3.a Secondary CH2 refined with riding coordinates:
 C10(H10A,H10B), C21(H21A,H21B), C32(H32A,H32B)
3.b Aromatic/amide H refined with riding coordinates:
 C2(H2), C3(H3), C5(H5), C6(H6), C8(H8), C11(H11), C13(H13), C14(H14),
 C16(H16), C17(H17), C19(H19), C22(H22), C24(H24), C25(H25), C27(H27), C28(H28),
  C30(H30), C33(H33)
3.c Idealised Me refined as rotating group:
 C34(H34A,H34B,H34C), C36(H36A,H36B,H36C)
;
_olex2_submission_special_instructions 'No special instructions were received'
_oxdiff_exptl_absorpt_empirical_details
;
Empirical correction (ABSPACK) includes:
- Absorption correction using spherical harmonics
- Frame scaling
;
_oxdiff_exptl_absorpt_empirical_full_max 1.357
_oxdiff_exptl_absorpt_empirical_full_min 0.752

loop_
_space_group_symop_operation_xyz
'x, y, z'
'-x, -y, -z'

loop_
_atom_site_label
_atom_site_type_symbol
_atom_site_fract_x
_atom_site_fract_y
_atom_site_fract_z
_atom_site_U_iso_or_equiv
_atom_site_adp_type
_atom_site_occupancy
_atom_site_site_symmetry_order
_atom_site_calc_flag
_atom_site_refinement_flags_posn
_atom_site_refinement_flags_adp
_atom_site_refinement_flags_occupancy
_atom_site_disorder_assembly
_atom_site_disorder_group
Fe1 Fe 0.000000 1.000000 0.500000 0.02183(7) Uani 1 2 d S . P . .
O1 O -0.14280(11) 0.60115(8) 1.06513(7) 0.0380(2) Uani 1 1 d . . . . .
O2 O -0.14102(14) 0.55023(11) 1.21314(9) 0.0615(4) Uani 1 1 d . . . . .
N1 N -0.22986(13) 0.78918(10) 0.60262(9) 0.0371(3) Uani 1 1 d . . . . .
N2 N -0.14001(12) 0.76770(9) 0.66145(8) 0.0318(2) Uani 1 1 d . . . . .
N3 N -0.06679(12) 0.82818(10) 0.64302(8) 0.0330(3) Uani 1 1 d . . . . .
N4 N -0.10938(11) 0.89433(9) 0.56771(8) 0.0281(2) Uani 1 1 d . . . . .
C1 C -0.18808(17) 0.62302(14) 1.15311(11) 0.0428(4) Uani 1 1 d . . . . .
C2 C -0.28599(17) 0.73137(15) 1.16586(12) 0.0466(4) Uani 1 1 d . . . . .
H2 H -0.319833 0.748234 1.225253 0.056 Uiso 1 1 calc R U . . .
C3 C -0.32903(16) 0.80761(13) 1.09509(12) 0.0422(4) Uani 1 1 d . . . . .
H3 H -0.392429 0.877413 1.105291 0.051 Uiso 1 1 calc R U . . .
C4 C -0.27979(14) 0.78456(11) 1.00317(11) 0.0338(3) Uani 1 1 d . . . . .
C5 C -0.31816(15) 0.85893(12) 0.92448(12) 0.0393(3) Uani 1 1 d . . . . .
H5 H -0.379540 0.930833 0.930195 0.047 Uiso 1 1 calc R U . . .
C6 C -0.26803(15) 0.82911(12) 0.83904(11) 0.0378(3) Uani 1 1 d . . . . .
H6 H -0.295512 0.880371 0.787124 0.045 Uiso 1 1 calc R U . . .
C7 C -0.17574(14) 0.72215(11) 0.82908(10) 0.0316(3) Uani 1 1 d . . . . .
C8 C -0.13459(14) 0.64775(11) 0.90628(10) 0.0316(3) Uani 1 1 d . . . . .
H8 H -0.071465 0.576501 0.900673 0.038 Uiso 1 1 calc R U . . .
C9 C -0.18709(13) 0.67921(11) 0.99138(10) 0.0309(3) Uani 1 1 d . . . . .
C10 C -0.12084(17) 0.68027(12) 0.73835(10) 0.0385(3) Uani 1 1 d . . . . .
H10A H -0.026444 0.637736 0.741003 0.046 Uiso 1 1 calc R U . . .
H10B H -0.162542 0.629638 0.727585 0.046 Uiso 1 1 calc R U . . .
C11 C -0.20822(14) 0.86913(12) 0.54497(10) 0.0345(3) Uani 1 1 d . . . . .
H11 H -0.256308 0.904468 0.493858 0.041 Uiso 1 1 calc R U . . .
O3 O 0.51886(10) 0.63684(8) 0.98310(7) 0.0368(2) Uani 1 1 d . . . . .
O4 O 0.56892(14) 0.54290(11) 1.11780(9) 0.0593(4) Uani 1 1 d . . . . .
N5 N 0.33864(13) 0.73734(10) 0.61806(10) 0.0418(3) Uani 1 1 d . . . . .
N6 N 0.34889(11) 0.83144(9) 0.63199(8) 0.0308(2) Uani 1 1 d . . . . .
N7 N 0.25423(11) 0.92074(9) 0.60165(8) 0.0306(2) Uani 1 1 d . . . . .
N8 N 0.17617(11) 0.88617(9) 0.56496(8) 0.0295(2) Uani 1 1 d . . . . .
C12 C 0.50096(16) 0.62757(14) 1.07700(11) 0.0407(3) Uani 1 1 d . . . . .
C13 C 0.40249(16) 0.72144(14) 1.11730(11) 0.0440(4) Uani 1 1 d . . . . .
H13 H 0.384460 0.715910 1.180992 0.053 Uiso 1 1 calc R U . . .
C14 C 0.33677(15) 0.81532(13) 1.06673(11) 0.0398(3) Uani 1 1 d . . . . .
H14 H 0.273934 0.874750 1.094882 0.048 Uiso 1 1 calc R U . . .
C15 C 0.36230(13) 0.82536(12) 0.96912(10) 0.0330(3) Uani 1 1 d . . . . .
C16 C 0.30268(15) 0.92172(12) 0.91114(12) 0.0397(3) Uani 1 1 d . . . . .
H16 H 0.241186 0.984710 0.935626 0.048 Uiso 1 1 calc R U . . .
C17 C 0.33352(16) 0.92505(13) 0.81801(12) 0.0407(3) Uani 1 1 d . . . . .
H17 H 0.294059 0.990787 0.779691 0.049 Uiso 1 1 calc R U . . .
C18 C 0.42315(14) 0.83127(12) 0.78013(10) 0.0331(3) Uani 1 1 d . . . . .
C19 C 0.48217(13) 0.73446(12) 0.83654(10) 0.0325(3) Uani 1 1 d . . . . .
H19 H 0.541069 0.670602 0.811846 0.039 Uiso 1 1 calc R U . . .
C20 C 0.45283(13) 0.73353(11) 0.92980(10) 0.0307(3) Uani 1 1 d . . . . .
C21 C 0.45611(14) 0.83584(13) 0.67839(10) 0.0366(3) Uani 1 1 d . . . . .
H21A H 0.471662 0.904527 0.655297 0.044 Uiso 1 1 calc R U . . .
H21B H 0.536957 0.773282 0.665055 0.044 Uiso 1 1 calc R U . . .
C22 C 0.22946(15) 0.77465(12) 0.57557(11) 0.0388(3) Uani 1 1 d . . . . .
H22 H 0.193280 0.728796 0.555158 0.047 Uiso 1 1 calc R U . . .
O5 O -0.01827(11) 0.89151(8) -0.03780(7) 0.0396(2) Uani 1 1 d . . . . .
O6 O -0.05208(15) 0.98863(10) -0.17286(9) 0.0593(4) Uani 1 1 d . . . . .
N9 N 0.19559(12) 0.77772(11) 0.29635(9) 0.0388(3) Uani 1 1 d . . . . .
N10 N 0.07447(12) 0.77693(9) 0.30822(8) 0.0298(2) Uani 1 1 d . . . . .
N11 N -0.00621(11) 0.84706(9) 0.36234(8) 0.0304(2) Uani 1 1 d . . . . .
N12 N 0.06446(11) 0.89814(9) 0.38785(8) 0.0287(2) Uani 1 1 d . . . . .
C23 C 0.00643(16) 0.90019(13) -0.13152(11) 0.0392(3) Uani 1 1 d . . . . .
C24 C 0.09935(16) 0.80319(13) -0.17022(10) 0.0390(3) Uani 1 1 d . . . . .
H24 H 0.117245 0.806605 -0.233882 0.047 Uiso 1 1 calc R U . . .
C25 C 0.16057(15) 0.70880(13) -0.11812(10) 0.0356(3) Uani 1 1 d . . . . .
H25 H 0.220713 0.647274 -0.145228 0.043 Uiso 1 1 calc R U . . .
C26 C 0.13411(13) 0.70166(11) -0.02041(9) 0.0292(3) Uani 1 1 d . . . . .
C27 C 0.19371(15) 0.60703(11) 0.03945(10) 0.0342(3) Uani 1 1 d . . . . .
H27 H 0.255259 0.543145 0.016254 0.041 Uiso 1 1 calc R U . . .
C28 C 0.16304(15) 0.60665(12) 0.13198(10) 0.0348(3) Uani 1 1 d . . . . .
H28 H 0.204075 0.542549 0.171530 0.042 Uiso 1 1 calc R U . . .
C29 C 0.07142(15) 0.70065(11) 0.16785(9) 0.0314(3) Uani 1 1 d . . . . .
C30 C 0.01181(14) 0.79567(11) 0.10978(10) 0.0330(3) Uani 1 1 d . . . . .
H30 H -0.049416 0.859558 0.133168 0.040 Uiso 1 1 calc R U . . .
C31 C 0.04388(13) 0.79492(11) 0.01688(10) 0.0295(3) Uani 1 1 d . . . . .
C32 C 0.03531(17) 0.69867(13) 0.26920(10) 0.0387(3) Uani 1 1 d . . . . .
H32A H -0.059916 0.717836 0.280891 0.046 Uiso 1 1 calc R U . . .
H32B H 0.078601 0.623547 0.299312 0.046 Uiso 1 1 calc R U . . .
C33 C 0.18589(15) 0.85537(13) 0.34653(10) 0.0364(3) Uani 1 1 d . . . . .
H33 H 0.255565 0.878020 0.352612 0.044 Uiso 1 1 calc R U . . .
B1 B 0.5139(2) 0.87036(17) 0.37249(17) 0.0522(5) Uani 1 1 d . . . . .
F1 F 0.64133(12) 0.86141(11) 0.35412(10) 0.0743(4) Uani 1 1 d . . . . .
F2 F 0.5061(7) 0.7783(6) 0.3421(6) 0.097(2) Uani 0.484(14) 1 d . . P A 1
F3 F 0.4967(10) 0.8675(14) 0.4649(4) 0.182(5) Uani 0.484(14) 1 d . . P A 1
F4 F 0.4185(6) 0.9621(4) 0.3374(8) 0.102(3) Uani 0.484(14) 1 d . . P A 1
F3A F 0.4580(12) 0.9202(7) 0.4422(8) 0.191(5) Uani 0.516(14) 1 d . . P A 2
F2A F 0.4928(7) 0.7775(5) 0.3867(10) 0.129(4) Uani 0.516(14) 1 d . . P A 2
F4A F 0.4570(9) 0.9369(8) 0.2986(8) 0.126(3) Uani 0.516(14) 1 d . . P A 2
N13 N 0.3295(2) 0.46282(15) 0.32204(14) 0.0693(5) Uani 1 1 d . . . . .
C34 C 0.5064(3) 0.53649(19) 0.35031(19) 0.0808(7) Uani 1 1 d . . . . .
H34A H 0.563352 0.537690 0.294892 0.121 Uiso 1 1 calc R U . . .
H34B H 0.558168 0.488302 0.398977 0.121 Uiso 1 1 calc R U . . .
H34C H 0.464484 0.610968 0.367429 0.121 Uiso 1 1 calc R U . . .
C35 C 0.4064(2) 0.49532(15) 0.33475(14) 0.0577(5) Uani 1 1 d . . . . .
N14 N 0.9082(3) 0.39199(17) 0.48452(19) 0.0968(8) Uani 1 1 d . . . . .
C36 C 0.7874(3) 0.60295(17) 0.44958(17) 0.0710(6) Uani 1 1 d . . . . .
H36A H 0.765165 0.620749 0.386629 0.106 Uiso 1 1 calc R U . . .
H36B H 0.843984 0.641092 0.459256 0.106 Uiso 1 1 calc R U . . .
H36C H 0.707581 0.626409 0.489729 0.106 Uiso 1 1 calc R U . . .
C37 C 0.8549(2) 0.48491(18) 0.46909(15) 0.0605(5) Uani 1 1 d . . . . .

loop_
_atom_site_aniso_label
_atom_site_aniso_U_11
_atom_site_aniso_U_22
_atom_site_aniso_U_33
_atom_site_aniso_U_23
_atom_site_aniso_U_13
_atom_site_aniso_U_12
Fe1 0.02404(13) 0.02218(12) 0.01889(12) -0.00364(9) -0.00172(9) -0.00749(9)
O1 0.0415(6) 0.0347(5) 0.0294(5) -0.0012(4) -0.0024(4) -0.0056(4)
O2 0.0692(9) 0.0624(8) 0.0327(6) 0.0015(6) -0.0050(6) -0.0036(7)
N1 0.0360(6) 0.0369(6) 0.0414(7) 0.0048(5) -0.0091(5) -0.0185(5)
N2 0.0362(6) 0.0319(6) 0.0292(6) 0.0017(5) -0.0041(5) -0.0161(5)
N3 0.0394(6) 0.0361(6) 0.0272(6) 0.0023(5) -0.0054(5) -0.0195(5)
N4 0.0314(6) 0.0291(5) 0.0248(5) -0.0013(4) -0.0022(4) -0.0130(5)
C1 0.0438(9) 0.0484(9) 0.0327(8) -0.0052(7) -0.0026(7) -0.0128(7)
C2 0.0446(9) 0.0545(10) 0.0376(9) -0.0141(7) 0.0025(7) -0.0130(8)
C3 0.0349(8) 0.0386(8) 0.0508(10) -0.0142(7) 0.0006(7) -0.0085(6)
C4 0.0285(7) 0.0313(7) 0.0424(8) -0.0057(6) -0.0035(6) -0.0109(5)
C5 0.0335(7) 0.0289(7) 0.0518(10) -0.0026(6) -0.0061(7) -0.0069(6)
C6 0.0375(8) 0.0308(7) 0.0431(9) 0.0065(6) -0.0098(6) -0.0124(6)
C7 0.0318(7) 0.0315(7) 0.0343(7) 0.0020(5) -0.0039(6) -0.0164(6)
C8 0.0309(7) 0.0275(6) 0.0351(7) -0.0009(5) -0.0026(6) -0.0102(5)
C9 0.0296(7) 0.0303(7) 0.0330(7) 0.0000(5) -0.0047(5) -0.0120(5)
C10 0.0503(9) 0.0300(7) 0.0326(8) 0.0061(6) -0.0047(6) -0.0152(6)
C11 0.0346(7) 0.0342(7) 0.0361(8) 0.0031(6) -0.0083(6) -0.0151(6)
O3 0.0360(5) 0.0346(5) 0.0304(5) -0.0047(4) -0.0016(4) -0.0022(4)
O4 0.0620(8) 0.0543(7) 0.0381(7) 0.0010(5) -0.0047(6) 0.0030(6)
N5 0.0386(7) 0.0295(6) 0.0542(8) -0.0033(6) -0.0129(6) -0.0066(5)
N6 0.0276(6) 0.0309(6) 0.0315(6) 0.0003(5) -0.0051(5) -0.0087(5)
N7 0.0290(6) 0.0306(6) 0.0302(6) 0.0000(4) -0.0062(5) -0.0090(5)
N8 0.0285(6) 0.0302(6) 0.0277(6) -0.0025(4) -0.0056(4) -0.0077(4)
C12 0.0382(8) 0.0461(9) 0.0329(8) -0.0037(6) -0.0013(6) -0.0107(7)
C13 0.0376(8) 0.0541(10) 0.0342(8) -0.0117(7) 0.0032(6) -0.0092(7)
C14 0.0315(7) 0.0445(8) 0.0421(9) -0.0161(7) 0.0023(6) -0.0096(6)
C15 0.0265(6) 0.0339(7) 0.0394(8) -0.0103(6) -0.0024(6) -0.0097(5)
C16 0.0337(7) 0.0304(7) 0.0511(9) -0.0106(6) -0.0049(7) -0.0045(6)
C17 0.0379(8) 0.0325(7) 0.0486(9) -0.0009(6) -0.0117(7) -0.0080(6)
C18 0.0266(6) 0.0385(7) 0.0357(8) -0.0020(6) -0.0060(6) -0.0133(6)
C19 0.0268(6) 0.0341(7) 0.0347(7) -0.0074(6) -0.0039(5) -0.0072(5)
C20 0.0252(6) 0.0304(7) 0.0354(7) -0.0037(5) -0.0047(5) -0.0082(5)
C21 0.0282(7) 0.0456(8) 0.0368(8) 0.0013(6) -0.0067(6) -0.0155(6)
C22 0.0388(8) 0.0299(7) 0.0469(9) -0.0056(6) -0.0113(7) -0.0088(6)
O5 0.0424(6) 0.0337(5) 0.0349(6) -0.0036(4) -0.0056(5) -0.0043(4)
O6 0.0755(9) 0.0466(7) 0.0479(7) 0.0086(6) -0.0193(7) -0.0139(6)
N9 0.0329(6) 0.0464(7) 0.0380(7) -0.0192(6) 0.0052(5) -0.0126(5)
N10 0.0351(6) 0.0316(6) 0.0242(5) -0.0093(4) 0.0007(5) -0.0125(5)
N11 0.0315(6) 0.0350(6) 0.0263(6) -0.0110(5) 0.0009(5) -0.0119(5)
N12 0.0300(6) 0.0322(6) 0.0247(5) -0.0083(4) -0.0016(4) -0.0106(5)
C23 0.0426(8) 0.0426(8) 0.0340(8) 0.0010(6) -0.0093(6) -0.0175(7)
C24 0.0425(8) 0.0523(9) 0.0274(7) -0.0049(6) -0.0031(6) -0.0230(7)
C25 0.0355(7) 0.0432(8) 0.0309(7) -0.0127(6) 0.0008(6) -0.0154(6)
C26 0.0302(6) 0.0318(7) 0.0289(7) -0.0092(5) -0.0015(5) -0.0130(5)
C27 0.0375(7) 0.0286(7) 0.0351(8) -0.0121(6) -0.0019(6) -0.0072(6)
C28 0.0445(8) 0.0276(7) 0.0334(7) -0.0054(5) -0.0065(6) -0.0126(6)
C29 0.0405(8) 0.0330(7) 0.0275(7) -0.0097(5) -0.0003(6) -0.0193(6)
C30 0.0348(7) 0.0310(7) 0.0331(7) -0.0124(5) 0.0006(6) -0.0094(6)
C31 0.0288(6) 0.0294(6) 0.0311(7) -0.0049(5) -0.0045(5) -0.0102(5)
C32 0.0570(10) 0.0387(8) 0.0301(7) -0.0106(6) 0.0016(7) -0.0273(7)
C33 0.0321(7) 0.0460(8) 0.0346(8) -0.0171(6) 0.0026(6) -0.0151(6)
B1 0.0428(10) 0.0434(10) 0.0659(14) -0.0079(9) 0.0084(10) -0.0142(9)
F1 0.0550(7) 0.0891(9) 0.0875(10) -0.0151(7) -0.0003(6) -0.0359(7)
F2 0.067(2) 0.080(3) 0.167(5) -0.078(4) 0.044(3) -0.044(2)
F3 0.129(5) 0.317(14) 0.045(2) -0.002(5) 0.030(3) -0.041(7)
F4 0.054(3) 0.0408(19) 0.205(8) 0.006(3) -0.035(3) -0.0111(16)
F3A 0.213(9) 0.140(5) 0.136(8) -0.062(5) 0.088(7) 0.017(5)
F2A 0.076(4) 0.046(3) 0.268(11) 0.040(4) -0.054(5) -0.035(2)
F4A 0.082(4) 0.122(5) 0.158(7) 0.056(4) -0.060(4) -0.031(4)
N13 0.0756(13) 0.0583(10) 0.0664(12) -0.0005(9) -0.0137(10) -0.0161(9)
C34 0.108(2) 0.0522(12) 0.0852(18) 0.0005(11) -0.0349(15) -0.0278(13)
C35 0.0770(14) 0.0374(9) 0.0477(11) -0.0004(7) -0.0125(10) -0.0078(9)
N14 0.1081(18) 0.0547(12) 0.134(2) -0.0188(12) -0.0368(16) -0.0245(12)
C36 0.0860(16) 0.0558(12) 0.0652(14) -0.0020(10) -0.0084(12) -0.0204(11)
C37 0.0702(13) 0.0571(12) 0.0631(13) -0.0142(9) -0.0123(10) -0.0281(10)

loop_
_atom_type_symbol
_atom_type_description
_atom_type_scat_dispersion_real
_atom_type_scat_dispersion_imag
_atom_type_scat_source
C C 0.0033 0.0016 'International Tables Vol C Tables 4.2.6.8 and 6.1.1.4'
H H 0.0000 0.0000 'International Tables Vol C Tables 4.2.6.8 and 6.1.1.4'
B B 0.0013 0.0007 'International Tables Vol C Tables 4.2.6.8 and 6.1.1.4'
F F 0.0171 0.0103 'International Tables Vol C Tables 4.2.6.8 and 6.1.1.4'
Fe Fe 0.3463 0.8444 'International Tables Vol C Tables 4.2.6.8 and 6.1.1.4'
N N 0.0061 0.0033 'International Tables Vol C Tables 4.2.6.8 and 6.1.1.4'
O O 0.0106 0.0060 'International Tables Vol C Tables 4.2.6.8 and 6.1.1.4'

loop_
_exptl_crystal_face_index_h
_exptl_crystal_face_index_k
_exptl_crystal_face_index_l
_exptl_crystal_face_perp_dist
-15 -1 -2 0.1077
-2 15 -6 0.1044
13 14 -3 0.1483
15 3 1 0.1484
14 0 3 0.1481
0 -15 6 0.1141
-13 -13 3 0.0939
-2 -1 -21 0.0420
2 0 21 0.0096

loop_
_geom_angle_atom_site_label_1
_geom_angle_atom_site_label_2
_geom_angle_atom_site_label_3
_geom_angle
_geom_angle_site_symmetry_1
_geom_angle_site_symmetry_3
_geom_angle_publ_flag
N4 Fe1 N4 180.0 2_576 . ?
N8 Fe1 N4 90.25(6) 2_576 . ?
N8 Fe1 N4 90.25(6) . 2_576 ?
N8 Fe1 N4 89.75(6) . . ?
N8 Fe1 N4 89.75(6) 2_576 2_576 ?
N8 Fe1 N8 180.0 . 2_576 ?
N12 Fe1 N4 90.74(6) 2_576 . ?
N12 Fe1 N4 90.74(6) . 2_576 ?
N12 Fe1 N4 89.26(6) 2_576 2_576 ?
N12 Fe1 N4 89.26(6) . . ?
N12 Fe1 N8 87.18(6) . . ?
N12 Fe1 N8 92.83(6) . 2_576 ?
N12 Fe1 N8 87.17(6) 2_576 2_576 ?
N12 Fe1 N8 92.82(6) 2_576 . ?
N12 Fe1 N12 180.0 . 2_576 ?
C1 O1 C9 121.72(12) . . ?
C11 N1 N2 101.37(12) . . ?
N1 N2 C10 122.67(12) . . ?
N3 N2 N1 114.67(12) . . ?
N3 N2 C10 122.61(12) . . ?
N2 N3 N4 105.35(11) . . ?
N3 N4 Fe1 118.89(9) . . ?
N3 N4 C11 106.33(12) . . ?
C11 N4 Fe1 134.29(10) . . ?
O1 C1 C2 117.49(15) . . ?
O2 C1 O1 116.75(15) . . ?
O2 C1 C2 125.75(17) . . ?
C1 C2 H2 119.4 . . ?
C3 C2 C1 121.28(16) . . ?
C3 C2 H2 119.4 . . ?
C2 C3 H3 119.6 . . ?
C2 C3 C4 120.89(15) . . ?
C4 C3 H3 119.6 . . ?
C5 C4 C3 125.28(14) . . ?
C9 C4 C3 117.46(14) . . ?
C9 C4 C5 117.26(15) . . ?
C4 C5 H5 119.3 . . ?
C6 C5 C4 121.41(14) . . ?
C6 C5 H5 119.3 . . ?
C5 C6 H6 119.9 . . ?
C5 C6 C7 120.15(14) . . ?
C7 C6 H6 119.9 . . ?
C6 C7 C10 123.86(14) . . ?
C8 C7 C6 119.37(15) . . ?
C8 C7 C10 116.73(13) . . ?
C7 C8 H8 120.3 . . ?
C9 C8 C7 119.46(13) . . ?
C9 C8 H8 120.3 . . ?
O1 C9 C4 121.15(14) . . ?
O1 C9 C8 116.52(13) . . ?
C8 C9 C4 122.33(14) . . ?
N2 C10 C7 114.01(13) . . ?
N2 C10 H10A 108.8 . . ?
N2 C10 H10B 108.8 . . ?
C7 C10 H10A 108.8 . . ?
C7 C10 H10B 108.8 . . ?
H10A C10 H10B 107.6 . . ?
N1 C11 N4 112.27(13) . . ?
N1 C11 H11 123.9 . . ?
N4 C11 H11 123.9 . . ?
C12 O3 C20 121.60(12) . . ?
C22 N5 N6 101.55(12) . . ?
N5 N6 C21 123.55(12) . . ?
N7 N6 N5 114.29(12) . . ?
N7 N6 C21 122.15(12) . . ?
N6 N7 N8 105.80(11) . . ?
N7 N8 Fe1 122.68(9) . . ?
N7 N8 C22 106.40(12) . . ?
C22 N8 Fe1 130.92(10) . . ?
O3 C12 C13 117.01(14) . . ?
O4 C12 O3 116.87(15) . . ?
O4 C12 C13 126.12(16) . . ?
C12 C13 H13 119.0 . . ?
C14 C13 C12 122.09(16) . . ?
C14 C13 H13 119.0 . . ?
C13 C14 H14 120.1 . . ?
C13 C14 C15 119.89(15) . . ?
C15 C14 H14 120.1 . . ?
C16 C15 C14 123.92(14) . . ?
C16 C15 C20 117.91(15) . . ?
C20 C15 C14 118.18(14) . . ?
C15 C16 H16 119.8 . . ?
C17 C16 C15 120.40(14) . . ?
C17 C16 H16 119.8 . . ?
C16 C17 H17 119.7 . . ?
C16 C17 C18 120.59(15) . . ?
C18 C17 H17 119.7 . . ?
C17 C18 C21 120.14(14) . . ?
C19 C18 C17 119.82(15) . . ?
C19 C18 C21 120.04(14) . . ?
C18 C19 H19 120.6 . . ?
C20 C19 C18 118.81(14) . . ?
C20 C19 H19 120.6 . . ?
O3 C20 C15 121.08(14) . . ?
O3 C20 C19 116.48(13) . . ?
C19 C20 C15 122.44(14) . . ?
N6 C21 C18 110.94(13) . . ?
N6 C21 H21A 109.5 . . ?
N6 C21 H21B 109.5 . . ?
C18 C21 H21A 109.5 . . ?
C18 C21 H21B 109.5 . . ?
H21A C21 H21B 108.0 . . ?
N5 C22 N8 111.96(14) . . ?
N5 C22 H22 124.0 . . ?
N8 C22 H22 124.0 . . ?
C31 O5 C23 121.49(12) . . ?
C33 N9 N10 101.64(12) . . ?
N9 N10 C32 123.05(12) . . ?
N11 N10 N9 114.54(11) . . ?
N11 N10 C32 122.28(13) . . ?
N10 N11 N12 105.27(12) . . ?
N11 N12 Fe1 123.29(9) . . ?
N11 N12 C33 106.58(12) . . ?
C33 N12 Fe1 128.61(10) . . ?
O5 C23 C24 117.25(14) . . ?
O6 C23 O5 116.16(16) . . ?
O6 C23 C24 126.59(16) . . ?
C23 C24 H24 119.0 . . ?
C25 C24 C23 122.02(15) . . ?
C25 C24 H24 119.0 . . ?
C24 C25 H25 120.1 . . ?
C24 C25 C26 119.88(14) . . ?
C26 C25 H25 120.1 . . ?
C27 C26 C25 123.97(13) . . ?
C31 C26 C25 118.13(14) . . ?
C31 C26 C27 117.90(13) . . ?
C26 C27 H27 119.7 . . ?
C28 C27 C26 120.52(13) . . ?
C28 C27 H27 119.7 . . ?
C27 C28 H28 119.7 . . ?
C27 C28 C29 120.65(14) . . ?
C29 C28 H28 119.7 . . ?
C28 C29 C32 120.41(14) . . ?
C30 C29 C28 119.81(14) . . ?
C30 C29 C32 119.78(13) . . ?
C29 C30 H30 120.6 . . ?
C31 C30 C29 118.90(13) . . ?
C31 C30 H30 120.6 . . ?
O5 C31 C26 121.23(13) . . ?
O5 C31 C30 116.54(13) . . ?
C30 C31 C26 122.23(13) . . ?
N10 C32 C29 111.73(12) . . ?
N10 C32 H32A 109.3 . . ?
N10 C32 H32B 109.3 . . ?
C29 C32 H32A 109.3 . . ?
C29 C32 H32B 109.3 . . ?
H32A C32 H32B 107.9 . . ?
N9 C33 N12 111.96(14) . . ?
N9 C33 H33 124.0 . . ?
N12 C33 H33 124.0 . . ?
F1 B1 F2 105.6(3) . . ?
F1 B1 F3 102.9(5) . . ?
F3 B1 F2 113.1(7) . . ?
F4 B1 F1 119.2(4) . . ?
F4 B1 F2 108.8(5) . . ?
F4 B1 F3 107.4(5) . . ?
F3A B1 F1 113.3(7) . . ?
F3A B1 F2A 105.2(8) . . ?
F3A B1 F4A 107.1(5) . . ?
F2A B1 F1 116.0(4) . . ?
F2A B1 F4A 112.7(5) . . ?
F4A B1 F1 102.3(4) . . ?
H34A C34 H34B 109.5 . . ?
H34A C34 H34C 109.5 . . ?
H34B C34 H34C 109.5 . . ?
C35 C34 H34A 109.5 . . ?
C35 C34 H34B 109.5 . . ?
C35 C34 H34C 109.5 . . ?
N13 C35 C34 179.4(3) . . ?
H36A C36 H36B 109.5 . . ?
H36A C36 H36C 109.5 . . ?
H36B C36 H36C 109.5 . . ?
C37 C36 H36A 109.5 . . ?
C37 C36 H36B 109.5 . . ?
C37 C36 H36C 109.5 . . ?
N14 C37 C36 179.9(3) . . ?

loop_
_geom_bond_atom_site_label_1
_geom_bond_atom_site_label_2
_geom_bond_distance
_geom_bond_site_symmetry_2
_geom_bond_publ_flag
Fe1 N4 2.2084(15) 2_576 ?
Fe1 N4 2.2084(15) . ?
Fe1 N8 2.1865(17) . ?
Fe1 N8 2.1865(17) 2_576 ?
Fe1 N12 2.1826(16) . ?
Fe1 N12 2.1826(16) 2_576 ?
O1 C1 1.374(2) . ?
O1 C9 1.3777(18) . ?
O2 C1 1.207(2) . ?
N1 N2 1.3288(18) . ?
N1 C11 1.319(2) . ?
N2 N3 1.3069(17) . ?
N2 C10 1.4603(19) . ?
N3 N4 1.3236(17) . ?
N4 C11 1.3463(18) . ?
C1 C2 1.448(2) . ?
C2 H2 0.9400 . ?
C2 C3 1.332(3) . ?
C3 H3 0.9400 . ?
C3 C4 1.439(2) . ?
C4 C5 1.399(2) . ?
C4 C9 1.396(2) . ?
C5 H5 0.9400 . ?
C5 C6 1.374(2) . ?
C6 H6 0.9400 . ?
C6 C7 1.405(2) . ?
C7 C8 1.388(2) . ?
C7 C10 1.505(2) . ?
C8 H8 0.9400 . ?
C8 C9 1.380(2) . ?
C10 H10A 0.9800 . ?
C10 H10B 0.9800 . ?
C11 H11 0.9400 . ?
O3 C12 1.378(2) . ?
O3 C20 1.3794(18) . ?
O4 C12 1.200(2) . ?
N5 N6 1.3308(18) . ?
N5 C22 1.321(2) . ?
N6 N7 1.3030(17) . ?
N6 C21 1.4679(19) . ?
N7 N8 1.3191(16) . ?
N8 C22 1.346(2) . ?
C12 C13 1.453(2) . ?
C13 H13 0.9400 . ?
C13 C14 1.335(2) . ?
C14 H14 0.9400 . ?
C14 C15 1.438(2) . ?
C15 C16 1.396(2) . ?
C15 C20 1.398(2) . ?
C16 H16 0.9400 . ?
C16 C17 1.382(3) . ?
C17 H17 0.9400 . ?
C17 C18 1.402(2) . ?
C18 C19 1.386(2) . ?
C18 C21 1.508(2) . ?
C19 H19 0.9400 . ?
C19 C20 1.383(2) . ?
C21 H21A 0.9800 . ?
C21 H21B 0.9800 . ?
C22 H22 0.9400 . ?
O5 C23 1.381(2) . ?
O5 C31 1.3785(18) . ?
O6 C23 1.205(2) . ?
N9 N10 1.3258(19) . ?
N9 C33 1.3218(19) . ?
N10 N11 1.3104(17) . ?
N10 C32 1.4721(18) . ?
N11 N12 1.3232(16) . ?
N12 C33 1.345(2) . ?
C23 C24 1.448(2) . ?
C24 H24 0.9400 . ?
C24 C25 1.338(2) . ?
C25 H25 0.9400 . ?
C25 C26 1.441(2) . ?
C26 C27 1.397(2) . ?
C26 C31 1.396(2) . ?
C27 H27 0.9400 . ?
C27 C28 1.375(2) . ?
C28 H28 0.9400 . ?
C28 C29 1.398(2) . ?
C29 C30 1.386(2) . ?
C29 C32 1.508(2) . ?
C30 H30 0.9400 . ?
C30 C31 1.383(2) . ?
C32 H32A 0.9800 . ?
C32 H32B 0.9800 . ?
C33 H33 0.9400 . ?
B1 F1 1.357(3) . ?
B1 F2 1.390(6) . ?
B1 F3 1.360(7) . ?
B1 F4 1.348(7) . ?
B1 F3A 1.276(8) . ?
B1 F2A 1.303(6) . ?
B1 F4A 1.352(8) . ?
N13 C35 1.129(3) . ?
C34 H34A 0.9700 . ?
C34 H34B 0.9700 . ?
C34 H34C 0.9700 . ?
C34 C35 1.453(3) . ?
N14 C37 1.136(3) . ?
C36 H36A 0.9700 . ?
C36 H36B 0.9700 . ?
C36 H36C 0.9700 . ?
C36 C37 1.442(3) . ?

loop_
_geom_torsion_atom_site_label_1
_geom_torsion_atom_site_label_2
_geom_torsion_atom_site_label_3
_geom_torsion_atom_site_label_4
_geom_torsion
_geom_torsion_site_symmetry_1
_geom_torsion_site_symmetry_2
_geom_torsion_site_symmetry_3
_geom_torsion_site_symmetry_4
_geom_torsion_publ_flag
Fe1 N4 C11 N1 171.24(10) . . . . ?
Fe1 N8 C22 N5 179.07(11) . . . . ?
Fe1 N12 C33 N9 165.36(10) . . . . ?
O1 C1 C2 C3 -1.0(3) . . . . ?
O2 C1 C2 C3 177.89(19) . . . . ?
N1 N2 N3 N4 0.08(16) . . . . ?
N1 N2 C10 C7 -104.43(17) . . . . ?
N2 N1 C11 N4 0.31(17) . . . . ?
N2 N3 N4 Fe1 -172.96(8) . . . . ?
N2 N3 N4 C11 0.12(15) . . . . ?
N3 N2 C10 C7 78.27(18) . . . . ?
N3 N4 C11 N1 -0.28(17) . . . . ?
C1 O1 C9 C4 0.4(2) . . . . ?
C1 O1 C9 C8 -179.96(13) . . . . ?
C1 C2 C3 C4 0.2(3) . . . . ?
C2 C3 C4 C5 -179.72(16) . . . . ?
C2 C3 C4 C9 0.9(2) . . . . ?
C3 C4 C5 C6 -178.57(15) . . . . ?
C3 C4 C9 O1 -1.2(2) . . . . ?
C3 C4 C9 C8 179.17(14) . . . . ?
C4 C5 C6 C7 -0.3(2) . . . . ?
C5 C4 C9 O1 179.36(13) . . . . ?
C5 C4 C9 C8 -0.3(2) . . . . ?
C5 C6 C7 C8 -0.9(2) . . . . ?
C5 C6 C7 C10 176.73(14) . . . . ?
C6 C7 C8 C9 1.4(2) . . . . ?
C6 C7 C10 N2 17.1(2) . . . . ?
C7 C8 C9 O1 179.49(12) . . . . ?
C7 C8 C9 C4 -0.8(2) . . . . ?
C8 C7 C10 N2 -165.20(13) . . . . ?
C9 O1 C1 O2 -178.29(15) . . . . ?
C9 O1 C1 C2 0.7(2) . . . . ?
C9 C4 C5 C6 0.8(2) . . . . ?
C10 N2 N3 N4 177.58(12) . . . . ?
C10 C7 C8 C9 -176.37(13) . . . . ?
C11 N1 N2 N3 -0.24(17) . . . . ?
C11 N1 N2 C10 -177.74(14) . . . . ?
O3 C12 C13 C14 -3.6(3) . . . . ?
O4 C12 C13 C14 175.81(18) . . . . ?
N5 N6 N7 N8 -0.31(16) . . . . ?
N5 N6 C21 C18 -87.85(18) . . . . ?
N6 N5 C22 N8 -0.35(19) . . . . ?
N6 N7 N8 Fe1 -178.93(9) . . . . ?
N6 N7 N8 C22 0.07(15) . . . . ?
N7 N6 C21 C18 91.41(17) . . . . ?
N7 N8 C22 N5 0.19(19) . . . . ?
C12 O3 C20 C15 -1.6(2) . . . . ?
C12 O3 C20 C19 177.75(13) . . . . ?
C12 C13 C14 C15 0.3(3) . . . . ?
C13 C14 C15 C16 -177.13(15) . . . . ?
C13 C14 C15 C20 2.4(2) . . . . ?
C14 C15 C16 C17 179.34(15) . . . . ?
C14 C15 C20 O3 -1.8(2) . . . . ?
C14 C15 C20 C19 178.83(14) . . . . ?
C15 C16 C17 C18 1.2(2) . . . . ?
C16 C15 C20 O3 177.75(13) . . . . ?
C16 C15 C20 C19 -1.6(2) . . . . ?
C16 C17 C18 C19 -0.4(2) . . . . ?
C16 C17 C18 C21 -179.99(14) . . . . ?
C17 C18 C19 C20 -1.3(2) . . . . ?
C17 C18 C21 N6 -75.73(18) . . . . ?
C18 C19 C20 O3 -177.03(12) . . . . ?
C18 C19 C20 C15 2.3(2) . . . . ?
C19 C18 C21 N6 104.73(15) . . . . ?
C20 O3 C12 O4 -175.24(15) . . . . ?
C20 O3 C12 C13 4.3(2) . . . . ?
C20 C15 C16 C17 -0.2(2) . . . . ?
C21 N6 N7 N8 -179.63(12) . . . . ?
C21 C18 C19 C20 178.26(13) . . . . ?
C22 N5 N6 N7 0.41(18) . . . . ?
C22 N5 N6 C21 179.72(14) . . . . ?
O5 C23 C24 C25 -0.7(2) . . . . ?
O6 C23 C24 C25 179.22(17) . . . . ?
N9 N10 N11 N12 0.32(16) . . . . ?
N9 N10 C32 C29 -52.97(19) . . . . ?
N10 N9 C33 N12 0.90(17) . . . . ?
N10 N11 N12 Fe1 -166.78(8) . . . . ?
N10 N11 N12 C33 0.27(15) . . . . ?
N11 N10 C32 C29 131.35(14) . . . . ?
N11 N12 C33 N9 -0.77(17) . . . . ?
C23 O5 C31 C26 -0.3(2) . . . . ?
C23 O5 C31 C30 179.89(13) . . . . ?
C23 C24 C25 C26 0.3(2) . . . . ?
C24 C25 C26 C27 -179.61(14) . . . . ?
C24 C25 C26 C31 0.2(2) . . . . ?
C25 C26 C27 C28 -179.87(14) . . . . ?
C25 C26 C31 O5 -0.2(2) . . . . ?
C25 C26 C31 C30 179.68(13) . . . . ?
C26 C27 C28 C29 0.2(2) . . . . ?
C27 C26 C31 O5 179.61(12) . . . . ?
C27 C26 C31 C30 -0.5(2) . . . . ?
C27 C28 C29 C30 -0.7(2) . . . . ?
C27 C28 C29 C32 178.25(14) . . . . ?
C28 C29 C30 C31 0.5(2) . . . . ?
C28 C29 C32 N10 115.90(16) . . . . ?
C29 C30 C31 O5 179.96(12) . . . . ?
C29 C30 C31 C26 0.1(2) . . . . ?
C30 C29 C32 N10 -65.16(19) . . . . ?
C31 O5 C23 O6 -179.25(14) . . . . ?
C31 O5 C23 C24 0.7(2) . . . . ?
C31 C26 C27 C28 0.4(2) . . . . ?
C32 N10 N11 N12 176.33(12) . . . . ?
C32 C29 C30 C31 -178.44(13) . . . . ?
C33 N9 N10 N11 -0.75(16) . . . . ?
C33 N9 N10 C32 -176.73(13) . . . . ?

loop_
_exptl_oxdiff_crystal_face_indexfrac_h
_exptl_oxdiff_crystal_face_indexfrac_k
_exptl_oxdiff_crystal_face_indexfrac_l
_exptl_oxdiff_crystal_face_x
_exptl_oxdiff_crystal_face_y
_exptl_oxdiff_crystal_face_z
-14.7469 -1.2574 -1.9565 -0.2188 -0.9107 0.3503
-1.8635 14.7664 -6.2131 -0.0178 -0.0516 0.9985
12.9023 13.5296 -3.2565 0.1996 0.8496 0.4882
15.0896 2.7794 1.4052 0.2248 0.9382 -0.2630
14.2266 -0.4293 2.5439 0.2099 0.8716 -0.4430
0.3933 -15.4478 6.2403 -0.0044 -0.0415 -0.9991
-12.9631 -13.4577 3.2176 -0.2005 -0.8531 -0.4818
-2.2872 -1.3663 -20.8914 -0.8981 0.2117 0.3854
2.2994 -0.2104 20.6096 0.8598 -0.2021 -0.4690
